data_4124593
loop_
_publ_author_name
'Blake, Matthew P.'
'Kaltsoyannis, Nikolas'
'Mountford, Philip'

_publ_section_title
;
 Probing the Limits of Alkaline Earth-Transition Metal Bonding: An
 Experimental and Computational Study.
;
_journal_issue 38
_journal_name_full 'Journal of the American Chemical Society'
_journal_page_first 12352
_journal_page_last 12368
_journal_paper_doi 10.1021/jacs.5b07866
_journal_volume 137
_journal_year 2015
_chemical_formula_moiety 'C29 H49 Co1 K1 O5 P1'
_chemical_formula_sum 'C29 H49 Co K O5 P'
_chemical_formula_weight 606.71
_chemical_name_systematic
;
K{Co(CO)3(PCy3)}(THF)2
;
_space_group_IT_number 14
_symmetry_cell_setting monoclinic
_symmetry_space_group_name_Hall '-P 2yn'
_symmetry_space_group_name_H-M 'P 1 21/n 1'
_atom_sites_solution_hydrogens difmap
_atom_sites_solution_primary other
_atom_sites_solution_secondary difmap
_cell_angle_alpha 90
_cell_angle_beta 95.607(2)
_cell_angle_gamma 90
_cell_formula_units_Z 8
_cell_length_a 9.9127(2)
_cell_length_b 18.3725(3)
_cell_length_c 33.7192(9)
_cell_measurement_reflns_used 10843
_cell_measurement_temperature 150
_cell_measurement_theta_max 77
_cell_measurement_theta_min 4
_cell_volume 6111.6(2)
_computing_cell_refinement 'CrysAlis, (Oxford Diffraction, 2002)'
_computing_data_collection 'SuperNova, (Oxford Diffraction, 2010)'
_computing_data_reduction 'CrysAlis, (Oxford Diffraction, 2002)'
_computing_molecular_graphics 'CAMERON (Watkin et al., 1996)'
_computing_publication_material 'CRYSTALS (Betteridge et al., 2003)'
_computing_structure_refinement 'CRYSTALS (Betteridge et al., 2003)'
_computing_structure_solution 'Superflip (Palatinus & Chapuis, 2007)'
_diffrn_ambient_temperature 150
_diffrn_measured_fraction_theta_full 0.998
_diffrn_measured_fraction_theta_max 0.980
_diffrn_measurement_device Area
_diffrn_measurement_device_type 'Oxford Diffraction SuperNova'
_diffrn_measurement_method \w
_diffrn_radiation_monochromator graphite
_diffrn_radiation_type 'Cu K\a'
_diffrn_radiation_wavelength 1.54180
_diffrn_reflns_av_R_equivalents 0.057
_diffrn_reflns_limit_h_max 9
_diffrn_reflns_limit_h_min -12
_diffrn_reflns_limit_k_max 23
_diffrn_reflns_limit_k_min -22
_diffrn_reflns_limit_l_max 42
_diffrn_reflns_limit_l_min -42
_diffrn_reflns_number 35388
_diffrn_reflns_theta_full 74.053
_diffrn_reflns_theta_max 77.138
_diffrn_reflns_theta_min 3.567
_diffrn_standards_number 0
_exptl_absorpt_coefficient_mu 6.393
_exptl_absorpt_correction_T_max 0.53
_exptl_absorpt_correction_T_min 0.29
_exptl_absorpt_correction_type multi-scan
_exptl_absorpt_process_details 'CrysAlis, (Oxford Diffraction, 2002)'
_exptl_crystal_colour colourless
_exptl_crystal_density_diffrn 1.319
_exptl_crystal_density_method 'not measured'
_exptl_crystal_description block
_exptl_crystal_F_000 2592
_exptl_crystal_size_max 0.200
_exptl_crystal_size_mid 0.100
_exptl_crystal_size_min 0.100
_refine_diff_density_max 1.48
_refine_diff_density_min -1.15
_refine_ls_extinction_method None
_refine_ls_goodness_of_fit_ref 1.0629
_refine_ls_hydrogen_treatment constr
_refine_ls_matrix_type full
_refine_ls_number_parameters 829
_refine_ls_number_reflns 8226
_refine_ls_number_restraints 426
_refine_ls_R_factor_all 0.1325
_refine_ls_R_factor_gt 0.1084
_refine_ls_shift/su_max 0.0017671
_refine_ls_shift/su_mean 0.0001177
_refine_ls_structure_factor_coef F
_refine_ls_weighting_details
;
 Method, part 1, Chebychev polynomial, (Watkin, 1994, Prince, 1982) 
 [weight] = 1.0/[A~0~*T~0~(x)+A~1~*T~1~(x) ... +A~n-1~]*T~n-1~(x)] 
 where A~i~ are the Chebychev coefficients listed below and x= Fcalc/Fmax 
 Method = Robust Weighting (Prince, 1982) 
 W = [weight] * [1-(deltaF/6*sigmaF)^2^]^2^ 
 A~i~ are: 
 39.3 40.9 38.7 18.2 2.13 
;
_refine_ls_weighting_scheme calc
_refine_ls_wR_factor_all 0.0904
_refine_ls_wR_factor_gt 0.0816
_refine_ls_wR_factor_ref 0.0796
_reflns_limit_h_max 12
_reflns_limit_h_min -12
_reflns_limit_k_max 23
_reflns_limit_k_min 0
_reflns_limit_l_max 42
_reflns_limit_l_min 0
_reflns_number_gt 9287
_reflns_number_total 12706
_reflns_threshold_expression I>2.0\s(I)
_oxford_diffrn_Wilson_B_factor 3.07
_oxford_diffrn_Wilson_scale 0.20
_oxford_refine_ls_r_factor_ref 0.0991
_oxford_refine_ls_scale 1.623(4)
_oxford_reflns_number_all 12706
_oxford_reflns_threshold_expression_ref I>3.0\s(I)
_cod_data_source_file ja5b07866_si_002.cif
_cod_data_source_block compound_22
_cod_depositor_comments
;
The following automatic conversions were performed:

'_atom_sites_solution_primary' value 'Other' changed to 'other'
according to
/usr/data/users/saulius/crontab/automatic-downloads/current/ACS/lib/dictionaries/cif_core.dic
dictionary named 'cif_core.dic' version 2.4.2 from 2011-04-26.

Automatic conversion script
Id: cif_fix_values 3271 2015-04-21 07:52:19Z andrius 
;
_cod_original_sg_symbol_H-M 'P 21/n '
_cod_original_formula_sum 'C29 H49 Co1 K1 O5 P1'
_cod_database_code 4124593

loop_
_symmetry_equiv_pos_as_xyz
x,y,z
-x,-y,-z
x+1/2,-y+1/2,z+1/2
-x+1/2,y+1/2,-z+1/2

loop_
_atom_site_label
_atom_site_type_symbol
_atom_site_fract_x
_atom_site_fract_y
_atom_site_fract_z
_atom_site_U_iso_or_equiv
_atom_site_occupancy
_atom_site_adp_type
_atom_site_refinement_flags_posn
_atom_site_refinement_flags_adp
_atom_site_disorder_assembly
_atom_site_disorder_group
Co1 Co 0.73908(7) 0.57222(4) 0.67038(2) 0.0336 1.0000 Uani . . . .
Co2 Co 1.25155(8) 0.59504(4) 0.83056(2) 0.0360 1.0000 Uani . . . .
K1 K 0.75184(11) 0.55071(6) 0.77195(3) 0.0457 1.0000 Uani . U . .
K2 K 1.23889(11) 0.61688(6) 0.72883(3) 0.0474 1.0000 Uani . U . .
P1 P 0.75187(11) 0.58917(5) 0.60598(3) 0.0292 1.0000 Uani . U . .
P2 P 1.23703(10) 0.57790(6) 0.89487(3) 0.0301 1.0000 Uani . U . .
O1 O 0.9643(4) 0.6459(2) 0.71478(11) 0.0543 1.0000 Uani . . . .
O2 O 0.4699(5) 0.6108(3) 0.68902(19) 0.0857 1.0000 Uani . . . .
O3 O 0.7636(5) 0.4170(2) 0.68702(14) 0.0715 1.0000 Uani . . . .
O4 O 1.0271(4) 0.5219(2) 0.78527(12) 0.0569 1.0000 Uani . . . .
O5 O 1.5213(5) 0.5567(3) 0.8112(2) 0.0894 1.0000 Uani . . . .
O6 O 1.2321(5) 0.7506(2) 0.81460(15) 0.0719 1.0000 Uani . . . .
O7 O 0.6420(5) 0.4169(3) 0.77864(13) 0.0706 1.0000 Uani D U . .
O8 O 0.7718(4) 0.6808(2) 0.80753(12) 0.0594 1.0000 Uani D U . .
O9 O 1.3511(4) 0.7496(3) 0.72042(12) 0.0677 1.0000 Uani D U . .
O10 O 1.2196(4) 0.4873(2) 0.69279(13) 0.0611 1.0000 Uani D U . .
C1 C 0.8730(5) 0.6181(3) 0.69574(14) 0.0393 1.0000 Uani . . . .
C2 C 0.5769(6) 0.5976(3) 0.68051(17) 0.0493 1.0000 Uani . . . .
C3 C 0.7544(5) 0.4788(3) 0.67886(15) 0.0447 1.0000 Uani . . . .
C4 C 1.1176(5) 0.5487(3) 0.80439(14) 0.0403 1.0000 Uani . . . .
C5 C 1.4138(6) 0.5699(3) 0.82036(19) 0.0537 1.0000 Uani . . . .
C6 C 1.2378(5) 0.6892(3) 0.82186(15) 0.0461 1.0000 Uani . . . .
C7 C 0.9256(4) 0.5865(2) 0.58899(13) 0.0340 1.0000 Uani . . . .
C8 C 1.0226(5) 0.6437(3) 0.60842(16) 0.0471 1.0000 Uani . . . .
C9 C 1.1715(6) 0.6289(3) 0.60035(19) 0.0567 1.0000 Uani . . . .
C10 C 1.1815(5) 0.6263(3) 0.55553(17) 0.0478 1.0000 Uani . . . .
C11 C 1.0823(5) 0.5722(3) 0.53536(15) 0.0422 1.0000 Uani . . . .
C12 C 0.9378(4) 0.5867(3) 0.54394(13) 0.0354 1.0000 Uani . . . .
C13 C 0.6970(8) 0.6771(6) 0.5790(3) 0.0274 0.5000 Uani D U 1 2
C14 C 0.7304(10) 0.7408(5) 0.6077(4) 0.0293 0.5000 Uani D U 1 2
C15 C 0.6890(8) 0.8139(4) 0.5876(3) 0.0315 0.5000 Uani D U 1 2
C16 C 0.5393(8) 0.8161(6) 0.5713(3) 0.0334 0.5000 Uani D U 1 2
C17 C 0.5068(10) 0.7524(5) 0.5423(3) 0.0271 0.5000 Uani D U 1 2
C18 C 0.5455(7) 0.6799(4) 0.5635(2) 0.0267 0.5000 Uani D U 1 2
C19 C 0.6644(4) 0.5190(2) 0.57310(12) 0.0274 1.0000 Uani . . . .
C20 C 0.5197(4) 0.5046(2) 0.58412(14) 0.0348 1.0000 Uani . . . .
C21 C 0.4430(4) 0.4507(2) 0.55631(14) 0.0354 1.0000 Uani . . . .
C22 C 0.5187(5) 0.3787(3) 0.55639(15) 0.0415 1.0000 Uani . . . .
C23 C 0.6640(5) 0.3892(3) 0.54652(16) 0.0428 1.0000 Uani . . . .
C24 C 0.7399(4) 0.4450(2) 0.57442(14) 0.0325 1.0000 Uani . . . .
C25 C 1.0619(4) 0.5811(2) 0.91156(13) 0.0336 1.0000 Uani . . . .
C26 C 0.9633(5) 0.5249(3) 0.89148(15) 0.0440 1.0000 Uani . . . .
C27 C 0.8202(5) 0.5377(4) 0.90132(17) 0.0518 1.0000 Uani . . . .
C28 C 0.8075(5) 0.5374(3) 0.94573(18) 0.0498 1.0000 Uani . . . .
C29 C 0.9037(5) 0.5937(3) 0.96570(18) 0.0468 1.0000 Uani . . . .
C30 C 1.0519(4) 0.5793(3) 0.95708(14) 0.0389 1.0000 Uani . . . .
C31 C 1.3277(4) 0.6480(2) 0.92775(13) 0.0323 1.0000 Uani . . . .
C32 C 1.2516(5) 0.7208(2) 0.92777(16) 0.0408 1.0000 Uani . . . .
C33 C 1.3277(5) 0.7750(3) 0.95519(19) 0.0467 1.0000 Uani . . . .
C34 C 1.4725(5) 0.7884(3) 0.94567(17) 0.0446 1.0000 Uani . . . .
C35 C 1.5475(5) 0.7152(3) 0.94434(16) 0.0407 1.0000 Uani . . . .
C36 C 1.4681(4) 0.6618(2) 0.91602(14) 0.0346 1.0000 Uani . . . .
C37 C 1.3001(5) 0.4899(3) 0.91858(17) 0.0493 1.0000 Uani D U . .
C38 C 1.258(2) 0.4207(7) 0.8972(5) 0.0552 0.5000 Uani D U 2 2
C39 C 1.3009(10) 0.3529(11) 0.9203(5) 0.0588 0.5000 Uani D U 2 2
C40 C 1.4508(6) 0.3525(3) 0.9328(2) 0.0684 1.0000 Uani D U . .
C41 C 1.4944(12) 0.4197(5) 0.9557(4) 0.0476 0.5000 Uani D U 2 2
C42 C 1.4484(8) 0.4872(7) 0.9324(3) 0.0400 0.5000 Uani D U 2 2
C43 C 0.611(2) 0.3722(13) 0.8119(4) 0.0742 0.5000 Uani D U 3 1
C44 C 0.4785(18) 0.3312(13) 0.8029(7) 0.0775 0.5000 Uani D U 3 1
C45 C 0.403(2) 0.3828(12) 0.7740(7) 0.0742 0.5000 Uani D U 3 1
C46 C 0.5200(17) 0.4078(18) 0.7523(7) 0.0697 0.5000 Uani D U 3 1
C47 C 0.8856(6) 0.7285(4) 0.80325(19) 0.0663 1.0000 Uani D U . .
C48 C 0.9184(6) 0.7657(3) 0.84286(17) 0.0601 1.0000 Uani D U . .
C49 C 0.7938(6) 0.7550(3) 0.86401(17) 0.0581 1.0000 Uani D U . .
C50 C 0.6933(6) 0.7179(4) 0.83449(19) 0.0627 1.0000 Uani D U . .
C51 C 1.3888(18) 0.7881(12) 0.6860(3) 0.0712 0.5000 Uani D U 4 1
C52 C 1.5160(14) 0.8327(9) 0.6941(6) 0.0732 0.5000 Uani D U 4 1
C53 C 1.5933(17) 0.7873(10) 0.7257(6) 0.0730 0.5000 Uani D U 4 1
C54 C 1.4749(19) 0.759(2) 0.7460(7) 0.0711 0.5000 Uani D U 4 1
C55 C 1.1043(7) 0.4409(4) 0.6964(2) 0.0720 1.0000 Uani D U . .
C56 C 1.0767(6) 0.4018(3) 0.65725(16) 0.0578 1.0000 Uani D U . .
C57 C 1.2016(6) 0.4128(3) 0.63554(17) 0.0593 1.0000 Uani D U . .
C58 C 1.2989(6) 0.4510(4) 0.6655(2) 0.0688 1.0000 Uani D U . .
C131 C 0.6617(16) 0.6751(7) 0.5893(3) 0.0442 0.5000 Uani D U 1 1
C141 C 0.6941(18) 0.7420(7) 0.6120(5) 0.0652 0.5000 Uani D U 1 1
C151 C 0.5986(17) 0.8024(6) 0.6019(3) 0.0717 0.5000 Uani D U 1 1
C161 C 0.575(2) 0.8154(8) 0.5587(4) 0.0671 0.5000 Uani D U 1 1
C171 C 0.5434(17) 0.7504(7) 0.5343(5) 0.0578 0.5000 Uani D U 1 1
C181 C 0.6285(13) 0.6862(5) 0.5463(2) 0.0461 0.5000 Uani D U 1 1
C381 C 1.282(2) 0.4270(7) 0.8897(5) 0.0579 0.5000 Uani D U 2 1
C391 C 1.3127(13) 0.3532(11) 0.9090(6) 0.0714 0.5000 Uani D U 2 1
C411 C 1.450(2) 0.4121(7) 0.9642(4) 0.0828 0.5000 Uani D U 2 1
C421 C 1.4305(17) 0.4861(10) 0.9448(6) 0.1019 0.5000 Uani D U 2 1
C431 C 0.635(2) 0.3852(12) 0.8175(4) 0.0706 0.5000 Uani D U 3 2
C441 C 0.518(2) 0.3332(12) 0.8084(7) 0.0753 0.5000 Uani D U 3 2
C451 C 0.432(2) 0.3654(11) 0.7734(6) 0.0724 0.5000 Uani D U 3 2
C461 C 0.519(2) 0.4168(18) 0.7521(8) 0.0699 0.5000 Uani D U 3 2
C511 C 1.361(2) 0.7816(11) 0.6818(3) 0.0729 0.5000 Uani D U 4 2
C521 C 1.4670(15) 0.8379(9) 0.6940(6) 0.0758 0.5000 Uani D U 4 2
C531 C 1.5588(16) 0.8019(10) 0.7265(6) 0.0742 0.5000 Uani D U 4 2
C541 C 1.470(2) 0.753(2) 0.7486(7) 0.0720 0.5000 Uani D U 4 2
H71 H 0.9606 0.5393 0.5982 0.0399 1.0000 Uiso R . . .
H81 H 1.0178 0.6411 0.6367 0.0560 1.0000 Uiso R . . .
H82 H 0.9939 0.6910 0.5985 0.0561 1.0000 Uiso R . . .
H91 H 1.2282 0.6678 0.6120 0.0672 1.0000 Uiso R . . .
H92 H 1.2015 0.5828 0.6121 0.0669 1.0000 Uiso R . . .
H101 H 1.2745 0.6136 0.5507 0.0566 1.0000 Uiso R . . .
H102 H 1.1605 0.6749 0.5449 0.0568 1.0000 Uiso R . . .
H111 H 1.1094 0.5247 0.5452 0.0499 1.0000 Uiso R . . .
H112 H 1.0860 0.5734 0.5067 0.0503 1.0000 Uiso R . . .
H121 H 0.9086 0.6331 0.5325 0.0434 1.0000 Uiso R . . .
H122 H 0.8799 0.5491 0.5316 0.0433 1.0000 Uiso R . . .
H131 H 0.7505 0.6830 0.5563 0.0329 0.5000 Uiso R . 1 2
H141 H 0.6809 0.7342 0.6313 0.0350 0.5000 Uiso R . 1 2
H142 H 0.8274 0.7410 0.6158 0.0350 0.5000 Uiso R . 1 2
H151 H 0.7058 0.8523 0.6072 0.0368 0.5000 Uiso R . 1 2
H152 H 0.7433 0.8219 0.5660 0.0372 0.5000 Uiso R . 1 2
H161 H 0.4838 0.8114 0.5936 0.0381 0.5000 Uiso R . 1 2
H162 H 0.5183 0.8617 0.5575 0.0378 0.5000 Uiso R . 1 2
H171 H 0.4102 0.7528 0.5339 0.0340 0.5000 Uiso R . 1 2
H172 H 0.5573 0.7586 0.5193 0.0343 0.5000 Uiso R . 1 2
H181 H 0.4908 0.6746 0.5857 0.0320 0.5000 Uiso R . 1 2
H182 H 0.5258 0.6403 0.5448 0.0321 0.5000 Uiso R . 1 2
H191 H 0.6575 0.5365 0.5456 0.0331 1.0000 Uiso R . . .
H201 H 0.5267 0.4839 0.6106 0.0419 1.0000 Uiso R . . .
H202 H 0.4693 0.5506 0.5841 0.0423 1.0000 Uiso R . . .
H211 H 0.4317 0.4711 0.5298 0.0415 1.0000 Uiso R . . .
H212 H 0.3532 0.4428 0.5653 0.0419 1.0000 Uiso R . . .
H221 H 0.4733 0.3474 0.5360 0.0508 1.0000 Uiso R . . .
H222 H 0.5175 0.3561 0.5828 0.0513 1.0000 Uiso R . . .
H231 H 0.6636 0.4061 0.5194 0.0489 1.0000 Uiso R . . .
H232 H 0.7114 0.3432 0.5489 0.0487 1.0000 Uiso R . . .
H241 H 0.8286 0.4531 0.5653 0.0391 1.0000 Uiso R . . .
H242 H 0.7475 0.4272 0.6017 0.0387 1.0000 Uiso R . . .
H251 H 1.0248 0.6283 0.9026 0.0397 1.0000 Uiso R . . .
H261 H 0.9910 0.4774 0.9009 0.0531 1.0000 Uiso R . . .
H262 H 0.9689 0.5273 0.8631 0.0530 1.0000 Uiso R . . .
H271 H 0.7653 0.4982 0.8900 0.0611 1.0000 Uiso R . . .
H272 H 0.7884 0.5836 0.8903 0.0611 1.0000 Uiso R . . .
H281 H 0.7149 0.5493 0.9509 0.0590 1.0000 Uiso R . . .
H282 H 0.8305 0.4900 0.9567 0.0588 1.0000 Uiso R . . .
H291 H 0.8777 0.6412 0.9552 0.0555 1.0000 Uiso R . . .
H292 H 0.8986 0.5926 0.9945 0.0550 1.0000 Uiso R . . .
H301 H 1.0790 0.5320 0.9676 0.0451 1.0000 Uiso R . . .
H302 H 1.1105 0.6161 0.9699 0.0450 1.0000 Uiso R . . .
H311 H 1.3356 0.6299 0.9553 0.0367 1.0000 Uiso R . . .
H321 H 1.2363 0.7388 0.9007 0.0468 1.0000 Uiso R . . .
H322 H 1.1650 0.7127 0.9378 0.0469 1.0000 Uiso R . . .
H331 H 1.2776 0.8209 0.9520 0.0575 1.0000 Uiso R . . .
H332 H 1.3285 0.7577 0.9825 0.0570 1.0000 Uiso R . . .
H341 H 1.4692 0.8106 0.9197 0.0533 1.0000 Uiso R . . .
H342 H 1.5192 0.8199 0.9653 0.0530 1.0000 Uiso R . . .
H351 H 1.6371 0.7235 0.9361 0.0474 1.0000 Uiso R . . .
H352 H 1.5585 0.6942 0.9708 0.0476 1.0000 Uiso R . . .
H361 H 1.4633 0.6803 0.8892 0.0412 1.0000 Uiso R . . .
H362 H 1.5180 0.6160 0.9172 0.0412 1.0000 Uiso R . . .
H371 H 1.2464 0.4833 0.9413 0.0583 1.0000 Uiso R . . .
H381 H 1.2972 0.4191 0.8717 0.0640 0.5000 Uiso R . 2 2
H382 H 1.1600 0.4208 0.8928 0.0639 0.5000 Uiso R . 2 2
H391 H 1.2543 0.3524 0.9447 0.0711 0.5000 Uiso R . 2 2
H392 H 1.2754 0.3098 0.9043 0.0708 0.5000 Uiso R . 2 2
H401 H 1.4714 0.3073 0.9473 0.0772 1.0000 Uiso R . . .
H402 H 1.5085 0.3569 0.9113 0.0772 1.0000 Uiso R . . .
H411 H 1.5929 0.4204 0.9610 0.0619 0.5000 Uiso R . 2 2
H412 H 1.4529 0.4195 0.9809 0.0620 0.5000 Uiso R . 2 2
H421 H 1.4741 0.5299 0.9486 0.0578 0.5000 Uiso R . 2 2
H422 H 1.4959 0.4877 0.9083 0.0581 0.5000 Uiso R . 2 2
H431 H 0.6045 0.4034 0.8351 0.0869 0.5000 Uiso R . 3 1
H432 H 0.6815 0.3366 0.8178 0.0870 0.5000 Uiso R . 3 1
H441 H 0.4912 0.2835 0.7912 0.0890 0.5000 Uiso R . 3 1
H442 H 0.4320 0.3251 0.8266 0.0890 0.5000 Uiso R . 3 1
H451 H 0.3335 0.3584 0.7564 0.0880 0.5000 Uiso R . 3 1
H452 H 0.3623 0.4231 0.7872 0.0880 0.5000 Uiso R . 3 1
H461 H 0.5359 0.3722 0.7319 0.0840 0.5000 Uiso R . 3 1
H462 H 0.4972 0.4546 0.7398 0.0839 0.5000 Uiso R . 3 1
H471 H 0.9626 0.6994 0.7969 0.0772 1.0000 Uiso R . . .
H472 H 0.8643 0.7639 0.7822 0.0770 1.0000 Uiso R . . .
H481 H 0.9965 0.7444 0.8577 0.0724 1.0000 Uiso R . . .
H482 H 0.9329 0.8170 0.8389 0.0724 1.0000 Uiso R . . .
H491 H 0.8127 0.7250 0.8878 0.0701 1.0000 Uiso R . . .
H492 H 0.7562 0.8017 0.8718 0.0702 1.0000 Uiso R . . .
H501 H 0.6361 0.7540 0.8199 0.0740 1.0000 Uiso R . . .
H502 H 0.6387 0.6831 0.8478 0.0744 1.0000 Uiso R . . .
H511 H 1.3144 0.8196 0.6760 0.0863 0.5000 Uiso R . 4 1
H512 H 1.4049 0.7513 0.6661 0.0859 0.5000 Uiso R . 4 1
H521 H 1.4957 0.8815 0.7033 0.0891 0.5000 Uiso R . 4 1
H522 H 1.5644 0.8363 0.6705 0.0890 0.5000 Uiso R . 4 1
H531 H 1.6505 0.8188 0.7432 0.0879 0.5000 Uiso R . 4 1
H532 H 1.6495 0.7508 0.7145 0.0878 0.5000 Uiso R . 4 1
H541 H 1.4992 0.7100 0.7547 0.0830 0.5000 Uiso R . 4 1
H542 H 1.4572 0.7889 0.7689 0.0829 0.5000 Uiso R . 4 1
H551 H 1.1246 0.4054 0.7176 0.0822 1.0000 Uiso R . . .
H552 H 1.0262 0.4699 0.7024 0.0821 1.0000 Uiso R . . .
H561 H 1.0616 0.3505 0.6612 0.0709 1.0000 Uiso R . . .
H562 H 0.9978 0.4227 0.6418 0.0713 1.0000 Uiso R . . .
H571 H 1.2369 0.3665 0.6268 0.0700 1.0000 Uiso R . . .
H572 H 1.1813 0.4437 0.6124 0.0700 1.0000 Uiso R . . .
H581 H 1.3578 0.4164 0.6802 0.0781 1.0000 Uiso R . . .
H582 H 1.3515 0.4863 0.6523 0.0782 1.0000 Uiso R . . .
H1311 H 0.5708 0.6648 0.5974 0.0523 0.5000 Uiso R . 1 1
H1411 H 0.6904 0.7308 0.6400 0.0669 0.5000 Uiso R . 1 1
H1412 H 0.7855 0.7570 0.6074 0.0671 0.5000 Uiso R . 1 1
H1511 H 0.6376 0.8465 0.6145 0.0750 0.5000 Uiso R . 1 1
H1512 H 0.5128 0.7918 0.6124 0.0748 0.5000 Uiso R . 1 1
H1611 H 0.4999 0.8492 0.5542 0.0729 0.5000 Uiso R . 1 1
H1612 H 0.6565 0.8370 0.5494 0.0732 0.5000 Uiso R . 1 1
H1711 H 0.4504 0.7375 0.5376 0.0652 0.5000 Uiso R . 1 1
H1712 H 0.5509 0.7624 0.5065 0.0650 0.5000 Uiso R . 1 1
H1811 H 0.7131 0.6920 0.5344 0.0561 0.5000 Uiso R . 1 1
H1812 H 0.5802 0.6434 0.5355 0.0561 0.5000 Uiso R . 1 1
H3811 H 1.3442 0.4344 0.8696 0.0670 0.5000 Uiso R . 2 1
H3812 H 1.1893 0.4269 0.8777 0.0672 0.5000 Uiso R . 2 1
H3911 H 1.3066 0.3153 0.8889 0.0750 0.5000 Uiso R . 2 1
H3912 H 1.2446 0.3448 0.9274 0.0753 0.5000 Uiso R . 2 1
H4111 H 1.3783 0.4047 0.9809 0.0859 0.5000 Uiso R . 2 1
H4112 H 1.5366 0.4113 0.9807 0.0860 0.5000 Uiso R . 2 1
H4211 H 1.4406 0.5255 0.9643 0.0940 0.5000 Uiso R . 2 1
H4212 H 1.5007 0.4902 0.9267 0.0944 0.5000 Uiso R . 2 1
H4311 H 0.7181 0.3604 0.8263 0.0860 0.5000 Uiso R . 3 2
H4312 H 0.6151 0.4211 0.8373 0.0860 0.5000 Uiso R . 3 2
H4411 H 0.5525 0.2858 0.8013 0.0890 0.5000 Uiso R . 3 2
H4412 H 0.4666 0.3279 0.8313 0.0890 0.5000 Uiso R . 3 2
H4511 H 0.3564 0.3917 0.7830 0.0872 0.5000 Uiso R . 3 2
H4512 H 0.3978 0.3267 0.7555 0.0871 0.5000 Uiso R . 3 2
H4611 H 0.5350 0.3977 0.7261 0.0840 0.5000 Uiso R . 3 2
H4612 H 0.4780 0.4648 0.7490 0.0839 0.5000 Uiso R . 3 2
H5111 H 1.3878 0.7475 0.6618 0.0879 0.5000 Uiso R . 4 2
H5112 H 1.2744 0.8041 0.6726 0.0881 0.5000 Uiso R . 4 2
H5211 H 1.5162 0.8511 0.6713 0.0920 0.5000 Uiso R . 4 2
H5212 H 1.4276 0.8810 0.7049 0.0919 0.5000 Uiso R . 4 2
H5311 H 1.6044 0.8377 0.7443 0.0920 0.5000 Uiso R . 4 2
H5312 H 1.6264 0.7723 0.7147 0.0920 0.5000 Uiso R . 4 2
H5411 H 1.4496 0.7775 0.7729 0.0919 0.5000 Uiso R . 4 2
H5412 H 1.5111 0.7057 0.7551 0.0920 0.5000 Uiso R . 4 2

loop_
_atom_site_aniso_label
_atom_site_aniso_U_11
_atom_site_aniso_U_22
_atom_site_aniso_U_33
_atom_site_aniso_U_23
_atom_site_aniso_U_13
_atom_site_aniso_U_12
Co1 0.0353(4) 0.0353(4) 0.0304(4) -0.0064(3) 0.0039(3) -0.0030(3)
Co2 0.0335(4) 0.0384(4) 0.0362(4) -0.0077(3) 0.0033(3) -0.0008(3)
K1 0.0417(5) 0.0552(6) 0.0410(5) -0.0106(4) 0.0071(4) -0.0030(4)
K2 0.0410(5) 0.0577(6) 0.0442(6) -0.0097(5) 0.0071(4) -0.0012(5)
P1 0.0337(5) 0.0222(5) 0.0305(5) -0.0019(4) -0.0023(4) -0.0010(4)
P2 0.0294(5) 0.0234(5) 0.0365(6) -0.0010(4) -0.0023(4) 0.0016(4)
O1 0.0447(19) 0.067(2) 0.049(2) -0.0139(17) -0.0097(16) -0.0123(17)
O2 0.051(2) 0.091(3) 0.122(4) -0.028(3) 0.039(3) -0.007(2)
O3 0.106(4) 0.044(2) 0.065(3) 0.0097(19) 0.009(3) -0.011(2)
O4 0.048(2) 0.066(3) 0.054(2) -0.0089(18) -0.0047(18) -0.0002(18)
O5 0.054(3) 0.087(3) 0.134(5) -0.043(3) 0.045(3) -0.013(2)
O6 0.093(3) 0.047(3) 0.076(3) 0.006(2) 0.008(2) -0.006(2)
O7 0.071(2) 0.072(3) 0.068(2) 0.005(2) 0.006(2) 0.002(2)
O8 0.065(2) 0.058(2) 0.058(2) -0.0188(18) 0.0196(18) -0.0060(18)
O9 0.0671(18) 0.0682(18) 0.0664(17) 0.0001(16) -0.0012(15) 0.0002(16)
O10 0.061(2) 0.062(2) 0.063(2) -0.0147(19) 0.0196(18) -0.0051(18)
C1 0.037(2) 0.048(3) 0.033(2) -0.007(2) 0.0050(19) 0.000(2)
C2 0.045(3) 0.051(3) 0.054(3) -0.012(2) 0.014(2) -0.010(2)
C3 0.049(3) 0.049(3) 0.035(2) -0.004(2) 0.003(2) -0.003(2)
C4 0.040(2) 0.050(3) 0.029(2) -0.0096(19) -0.0070(18) -0.003(2)
C5 0.042(3) 0.047(3) 0.073(4) -0.018(3) 0.012(3) -0.006(2)
C6 0.050(3) 0.045(3) 0.044(3) -0.006(2) 0.005(2) -0.002(2)
C7 0.036(2) 0.031(2) 0.033(2) -0.0003(16) -0.0024(17) -0.0080(17)
C8 0.049(3) 0.045(3) 0.047(3) -0.004(2) 0.002(2) -0.014(2)
C9 0.045(3) 0.060(4) 0.063(4) 0.002(3) -0.004(3) -0.028(3)
C10 0.041(3) 0.050(3) 0.054(3) 0.015(2) 0.012(2) -0.004(2)
C11 0.040(2) 0.045(3) 0.041(3) 0.004(2) 0.005(2) -0.008(2)
C12 0.037(2) 0.033(2) 0.036(2) 0.0037(17) -0.0011(18) -0.0029(18)
C13 0.029(4) 0.020(3) 0.034(4) -0.005(3) 0.005(3) -0.001(3)
C14 0.024(4) 0.016(4) 0.047(5) -0.007(4) -0.003(3) 0.002(3)
C15 0.033(4) 0.023(3) 0.038(4) -0.003(3) -0.005(3) -0.001(3)
C16 0.040(4) 0.026(4) 0.035(4) -0.006(4) 0.007(4) 0.004(3)
C17 0.028(4) 0.020(4) 0.033(5) -0.006(3) 0.001(3) 0.004(3)
C18 0.027(3) 0.018(3) 0.034(4) -0.005(3) -0.004(3) -0.002(3)
C19 0.0301(19) 0.0217(18) 0.030(2) 0.0007(14) -0.0012(16) -0.0004(15)
C20 0.035(2) 0.030(2) 0.040(2) -0.0029(18) 0.0047(18) -0.0065(17)
C21 0.032(2) 0.037(2) 0.037(2) -0.0027(18) 0.0005(17) -0.0089(18)
C22 0.051(3) 0.032(2) 0.041(3) 0.0017(19) 0.000(2) -0.011(2)
C23 0.046(3) 0.040(3) 0.042(3) -0.010(2) 0.004(2) -0.006(2)
C24 0.033(2) 0.0190(18) 0.044(2) -0.0035(16) -0.0021(17) 0.0054(15)
C25 0.032(2) 0.030(2) 0.038(2) 0.0078(17) 0.0010(17) 0.0009(17)
C26 0.039(2) 0.047(3) 0.046(3) -0.004(2) 0.002(2) -0.014(2)
C27 0.045(3) 0.062(3) 0.047(3) 0.003(2) -0.005(2) -0.017(2)
C28 0.039(3) 0.051(3) 0.059(3) 0.005(3) 0.003(2) -0.018(2)
C29 0.028(2) 0.051(3) 0.062(3) 0.006(2) 0.008(2) 0.005(2)
C30 0.030(2) 0.047(3) 0.040(3) 0.000(2) 0.0020(19) -0.003(2)
C31 0.033(2) 0.030(2) 0.033(2) -0.0009(16) 0.0009(17) -0.0004(17)
C32 0.032(2) 0.029(2) 0.059(3) 0.004(2) -0.008(2) 0.0012(17)
C33 0.042(3) 0.022(2) 0.077(4) -0.009(2) 0.009(2) -0.0007(18)
C34 0.048(3) 0.029(2) 0.056(3) -0.004(2) 0.003(2) -0.011(2)
C35 0.031(2) 0.040(3) 0.051(3) 0.000(2) 0.0074(19) -0.0064(19)
C36 0.032(2) 0.032(2) 0.040(2) -0.0038(18) 0.0035(17) -0.0020(17)
C37 0.056(3) 0.035(2) 0.054(3) -0.003(2) -0.009(2) 0.007(2)
C38 0.061(6) 0.045(6) 0.058(6) -0.001(5) -0.003(5) 0.000(5)
C39 0.068(6) 0.046(5) 0.062(6) 0.002(5) 0.005(5) -0.004(5)
C40 0.081(4) 0.050(3) 0.070(3) 0.002(3) -0.013(3) 0.022(3)
C41 0.045(5) 0.043(5) 0.053(5) 0.003(4) -0.003(4) 0.009(4)
C42 0.043(4) 0.036(4) 0.042(4) 0.002(4) 0.009(4) 0.004(3)
C43 0.066(7) 0.082(7) 0.073(7) 0.000(6) -0.002(6) -0.006(6)
C44 0.068(8) 0.080(7) 0.082(8) -0.009(7) -0.005(6) -0.008(7)
C45 0.070(7) 0.071(7) 0.081(8) -0.010(6) 0.001(6) -0.004(6)
C46 0.072(7) 0.069(7) 0.067(7) -0.011(6) 0.003(6) -0.003(6)
C47 0.068(3) 0.069(4) 0.064(3) -0.019(3) 0.017(3) -0.012(3)
C48 0.077(3) 0.043(3) 0.060(3) -0.003(2) 0.005(3) -0.004(3)
C49 0.079(3) 0.043(3) 0.054(3) -0.007(2) 0.018(3) -0.001(3)
C50 0.062(3) 0.063(3) 0.066(3) -0.010(3) 0.021(3) 0.000(3)
C51 0.070(4) 0.070(3) 0.072(3) 0.001(3) -0.005(3) -0.001(3)
C52 0.070(4) 0.070(4) 0.076(4) 0.001(4) -0.006(4) -0.002(4)
C53 0.072(4) 0.069(4) 0.076(4) 0.000(4) -0.007(4) -0.002(4)
C54 0.072(3) 0.068(4) 0.071(3) 0.000(3) -0.005(3) -0.001(3)
C55 0.074(4) 0.078(4) 0.065(3) -0.020(3) 0.013(3) -0.012(3)
C56 0.072(3) 0.052(3) 0.048(3) -0.003(2) 0.003(3) -0.001(3)
C57 0.080(4) 0.044(3) 0.056(3) -0.006(2) 0.018(3) -0.001(3)
C58 0.068(3) 0.072(4) 0.070(4) -0.013(3) 0.023(3) -0.001(3)
C131 0.067(5) 0.026(4) 0.038(5) -0.007(4) -0.002(4) 0.017(4)
C141 0.095(8) 0.039(5) 0.056(6) -0.012(5) -0.015(6) 0.018(6)
C151 0.103(7) 0.041(5) 0.066(6) -0.011(4) -0.018(6) 0.021(5)
C161 0.097(8) 0.036(5) 0.066(7) 0.002(5) -0.004(6) 0.020(6)
C171 0.086(8) 0.037(5) 0.049(6) -0.001(4) 0.002(6) 0.025(5)
C181 0.078(6) 0.026(4) 0.034(4) -0.003(3) 0.005(4) 0.016(4)
C381 0.073(7) 0.037(5) 0.057(6) -0.006(5) -0.024(6) 0.009(5)
C391 0.088(7) 0.050(6) 0.070(7) -0.005(6) -0.020(6) 0.006(6)
C411 0.125(9) 0.040(6) 0.074(7) 0.006(5) -0.043(7) 0.018(6)
C421 0.157(11) 0.052(7) 0.084(9) 0.005(8) -0.057(9) 0.023(8)
C431 0.077(7) 0.063(6) 0.068(6) 0.004(6) -0.010(6) -0.005(6)
C441 0.080(8) 0.066(6) 0.074(7) 0.009(6) -0.015(6) -0.014(7)
C451 0.071(8) 0.071(7) 0.070(7) 0.001(6) -0.017(6) -0.012(6)
C461 0.073(7) 0.071(7) 0.063(6) -0.008(6) -0.007(6) -0.010(6)
C511 0.072(4) 0.068(4) 0.076(4) 0.006(4) -0.007(4) -0.004(4)
C521 0.074(5) 0.070(5) 0.081(5) 0.007(4) -0.005(5) -0.005(4)
C531 0.071(5) 0.071(5) 0.079(5) 0.003(4) -0.003(4) -0.003(4)
C541 0.072(4) 0.070(4) 0.072(4) 0.001(4) -0.003(4) -0.002(4)

loop_
_atom_type_symbol
_atom_type_scat_dispersion_real
_atom_type_scat_dispersion_imag
_atom_type_scat_Cromer_Mann_a1
_atom_type_scat_Cromer_Mann_b1
_atom_type_scat_Cromer_Mann_a2
_atom_type_scat_Cromer_Mann_b2
_atom_type_scat_Cromer_Mann_a3
_atom_type_scat_Cromer_Mann_b3
_atom_type_scat_Cromer_Mann_a4
_atom_type_scat_Cromer_Mann_b4
_atom_type_scat_Cromer_Mann_c
_atom_type_scat_source
K 0.3868 1.0657 8.2186 12.7949 7.4398 0.7748 1.0519 213.1870 0.8659 41.6841 1.4228 'International Tables Vol C 4.2.6.8 and 6.1.1.4'
Co -2.3653 3.6143 12.2841 4.2791 7.3409 0.2784 4.0034 13.5359 2.3488 71.1692 1.0118 'International Tables Vol C 4.2.6.8 and 6.1.1.4'
P 0.2955 0.4335 6.4345 1.9067 4.1791 27.1570 1.7800 0.5260 1.4908 68.1645 1.1149 'International Tables Vol C 4.2.6.8 and 6.1.1.4'
O 0.0492 0.0322 3.0485 13.2771 2.2868 5.7011 1.5463 0.3239 0.8670 32.9089 0.2508 'International Tables Vol C 4.2.6.8 and 6.1.1.4'
C 0.0181 0.0091 2.3100 20.8439 1.0200 10.2075 1.5886 0.5687 0.8650 51.6512 0.2156 'International Tables Vol C 4.2.6.8 and 6.1.1.4'
H 0.0000 0.0000 0.4930 10.5109 0.3229 26.1257 0.1402 3.1424 0.0408 57.7998 0.0030 'International Tables Vol C 4.2.6.8 and 6.1.1.4'
Rb -0.4688 1.6079 17.1784 1.7888 9.6435 17.3151 5.1399 0.2748 1.5292 164.9340 3.4873 'International Tables Vol C 4.2.6.8 and 6.1.1.4'

loop_
_geom_angle_atom_site_label_1
_geom_angle_atom_site_label_2
_geom_angle_atom_site_label_3
_geom_angle
_geom_angle_publ_flag
P1 Co1 C1 107.62(16) yes
P1 Co1 C2 107.3(2) yes
C1 Co1 C2 116.9(2) yes
P1 Co1 C3 106.71(16) yes
C1 Co1 C3 110.4(2) yes
C2 Co1 C3 107.4(3) yes
P2 Co2 C4 107.93(17) yes
P2 Co2 C5 107.8(2) yes
C4 Co2 C5 116.3(2) yes
P2 Co2 C6 107.01(17) yes
C4 Co2 C6 110.7(2) yes
C5 Co2 C6 106.7(3) yes
O4 K1 O8 93.98(13) yes
O4 K1 O7 102.16(14) yes
O8 K1 O7 141.94(13) yes
O4 K1 C1 76.28(13) yes
O8 K1 C1 89.83(12) yes
O7 K1 C1 127.28(13) yes
O4 K1 C3 88.82(12) yes
O8 K1 C3 138.86(13) yes
O7 K1 C3 76.35(14) yes
C1 K1 C3 51.06(12) yes
O4 K1 C2 125.85(12) yes
O8 K1 C2 100.62(14) yes
O7 K1 C2 97.37(13) yes
C1 K1 C2 52.20(12) yes
C3 K1 C2 47.97(13) yes
O10 K2 O9 140.11(13) yes
O10 K2 O1 93.93(13) yes
O9 K2 O1 102.45(13) yes
O10 K2 C4 89.86(13) yes
O9 K2 C4 129.08(13) yes
O1 K2 C4 76.74(12) yes
O10 K2 C6 139.42(14) yes
O9 K2 C6 77.51(13) yes
O1 K2 C6 89.48(12) yes
C4 K2 C6 51.69(12) yes
O10 K2 C5 100.87(14) yes
O9 K2 C5 98.13(12) yes
O1 K2 C5 126.37(12) yes
C4 K2 C5 52.35(12) yes
C6 K2 C5 47.91(13) yes
Co1 P1 C7 116.16(15) yes
Co1 P1 C19 114.85(14) yes
C7 P1 C19 100.89(19) yes
Co1 P1 C131 110.0(3) yes
C7 P1 C131 110.9(5) yes
C19 P1 C131 103.0(4) yes
Co1 P1 C7 116.16(15) yes
Co1 P1 C13 123.1(3) yes
C7 P1 C13 96.0(3) yes
Co1 P1 C19 114.85(14) yes
C7 P1 C19 100.89(19) yes
C13 P1 C19 102.1(3) yes
Co2 P2 C25 116.13(15) yes
Co2 P2 C31 114.20(14) yes
C25 P2 C31 101.9(2) yes
Co2 P2 C37 119.23(18) yes
C25 P2 C37 100.3(2) yes
C31 P2 C37 102.6(2) yes
C1 O1 K2 134.6(4) yes
C4 O4 K1 134.7(4) yes
C43 O7 C46 100.4(13) yes
C43 O7 K1 134.2(9) yes
C46 O7 K1 112.0(12) yes
C431 O7 C461 116.6(14) yes
C431 O7 K1 119.9(8) yes
C461 O7 K1 105.9(11) yes
C47 O8 C50 104.7(4) yes
C47 O8 K1 121.4(3) yes
C50 O8 K1 133.8(3) yes
C51 O9 C54 98.7(10) yes
C51 O9 K2 131.9(8) yes
C54 O9 K2 112.4(12) yes
C511 O9 C541 117.3(11) yes
C511 O9 K2 121.7(7) yes
C541 O9 K2 106.5(11) yes
C55 O10 C58 105.7(4) yes
C55 O10 K2 120.7(3) yes
C58 O10 K2 133.4(4) yes
O1 C1 Co1 175.8(5) yes
O1 C1 K1 93.4(3) yes
Co1 C1 K1 82.98(17) yes
O2 C2 Co1 175.5(6) yes
O2 C2 K1 102.8(5) yes
Co1 C2 K1 73.7(2) yes
O3 C3 Co1 175.8(5) yes
O3 C3 K1 99.6(4) yes
Co1 C3 K1 76.20(17) yes
O4 C4 Co2 175.4(5) yes
O4 C4 K2 93.1(3) yes
Co2 C4 K2 83.36(18) yes
O5 C5 Co2 175.0(7) yes
O5 C5 K2 101.9(5) yes
Co2 C5 K2 73.8(2) yes
O6 C6 Co2 176.8(5) yes
O6 C6 K2 101.0(4) yes
Co2 C6 K2 76.28(17) yes
P1 C7 C8 114.3(3) yes
P1 C7 C12 117.9(3) yes
C8 C7 C12 108.4(4) yes
P1 C7 H71 103.7 no
C8 C7 H71 106.6 no
C12 C7 H71 104.9 no
C7 C8 C9 112.0(4) yes
C7 C8 H81 107.5 no
C9 C8 H81 107.9 no
C7 C8 H82 108.6 no
C9 C8 H82 110.5 no
H81 C8 H82 110.3 no
C8 C9 C10 109.6(5) yes
C8 C9 H91 109.0 no
C10 C9 H91 109.5 no
C8 C9 H92 109.8 no
C10 C9 H92 109.3 no
H91 C9 H92 109.6 no
C9 C10 C11 111.3(4) yes
C9 C10 H101 109.0 no
C11 C10 H101 110.5 no
C9 C10 H102 107.6 no
C11 C10 H102 109.2 no
H101 C10 H102 109.1 no
C10 C11 C12 112.6(4) yes
C10 C11 H111 107.0 no
C12 C11 H111 109.4 no
C10 C11 H112 110.2 no
C12 C11 H112 108.4 no
H111 C11 H112 109.2 no
C7 C12 C11 110.9(4) yes
C7 C12 H121 110.3 no
C11 C12 H121 109.3 no
C7 C12 H122 108.8 no
C11 C12 H122 109.0 no
H121 C12 H122 108.4 no
P1 C13 C14 108.2(6) yes
P1 C13 C18 114.4(6) yes
C14 C13 C18 109.3(8) yes
P1 C13 H131 108.4 no
C14 C13 H131 108.1 no
C18 C13 H131 108.3 no
C13 C14 C15 110.9(9) yes
C13 C14 H141 108.8 no
C15 C14 H141 109.2 no
C13 C14 H142 109.1 no
C15 C14 H142 109.5 no
H141 C14 H142 109.3 no
C14 C15 C16 112.8(8) yes
C14 C15 H151 108.4 no
C16 C15 H151 108.8 no
C14 C15 H152 108.8 no
C16 C15 H152 108.6 no
H151 C15 H152 109.4 no
C15 C16 C17 110.1(7) yes
C15 C16 H161 108.7 no
C17 C16 H161 108.8 no
C15 C16 H162 110.5 no
C17 C16 H162 109.2 no
H161 C16 H162 109.5 no
C16 C17 C18 109.6(8) yes
C16 C17 H171 108.7 no
C18 C17 H171 109.6 no
C16 C17 H172 109.1 no
C18 C17 H172 110.3 no
H171 C17 H172 109.5 no
C17 C18 C13 112.1(7) yes
C17 C18 H181 108.1 no
C13 C18 H181 109.6 no
C17 C18 H182 108.7 no
C13 C18 H182 108.8 no
H181 C18 H182 109.5 no
P1 C19 C20 111.5(3) yes
P1 C19 C24 113.3(3) yes
C20 C19 C24 107.5(3) yes
P1 C19 H191 108.8 no
C20 C19 H191 107.8 no
C24 C19 H191 107.7 no
C19 C20 C21 112.7(4) yes
C19 C20 H201 107.9 no
C21 C20 H201 107.6 no
C19 C20 H202 109.7 no
C21 C20 H202 109.7 no
H201 C20 H202 109.2 no
C20 C21 C22 110.4(4) yes
C20 C21 H211 108.9 no
C22 C21 H211 110.6 no
C20 C21 H212 108.7 no
C22 C21 H212 109.5 no
H211 C21 H212 108.6 no
C21 C22 C23 111.5(4) yes
C21 C22 H221 108.6 no
C23 C22 H221 107.7 no
C21 C22 H222 108.7 no
C23 C22 H222 110.3 no
H221 C22 H222 110.1 no
C22 C23 C24 111.6(4) yes
C22 C23 H231 109.4 no
C24 C23 H231 108.8 no
C22 C23 H232 109.5 no
C24 C23 H232 109.1 no
H231 C23 H232 108.4 no
C23 C24 C19 111.2(4) yes
C23 C24 H241 108.2 no
C19 C24 H241 107.9 no
C23 C24 H242 110.0 no
C19 C24 H242 108.4 no
H241 C24 H242 111.2 no
P2 C25 C26 114.5(3) yes
P2 C25 C30 116.6(3) yes
C26 C25 C30 108.9(4) yes
P2 C25 H251 105.4 no
C26 C25 H251 104.9 no
C30 C25 H251 105.5 no
C25 C26 C27 111.7(4) yes
C25 C26 H261 108.5 no
C27 C26 H261 108.3 no
C25 C26 H262 108.2 no
C27 C26 H262 110.9 no
H261 C26 H262 109.1 no
C26 C27 C28 112.8(5) yes
C26 C27 H271 107.6 no
C28 C27 H271 106.9 no
C26 C27 H272 109.4 no
C28 C27 H272 109.2 no
H271 C27 H272 110.9 no
C27 C28 C29 109.1(4) yes
C27 C28 H281 110.3 no
C29 C28 H281 109.2 no
C27 C28 H282 110.0 no
C29 C28 H282 109.3 no
H281 C28 H282 109.0 no
C28 C29 C30 111.6(5) yes
C28 C29 H291 108.6 no
C30 C29 H291 108.0 no
C28 C29 H292 109.6 no
C30 C29 H292 109.0 no
H291 C29 H292 110.0 no
C29 C30 C25 109.7(4) yes
C29 C30 H301 108.6 no
C25 C30 H301 109.9 no
C29 C30 H302 109.8 no
C25 C30 H302 109.5 no
H301 C30 H302 109.3 no
P2 C31 C32 113.1(3) yes
P2 C31 C36 111.3(3) yes
C32 C31 C36 108.6(4) yes
P2 C31 H311 108.5 no
C32 C31 H311 106.7 no
C36 C31 H311 108.4 no
C31 C32 C33 111.0(4) yes
C31 C32 H321 109.1 no
C33 C32 H321 112.0 no
C31 C32 H322 108.6 no
C33 C32 H322 107.3 no
H321 C32 H322 108.7 no
C32 C33 C34 113.8(4) yes
C32 C33 H331 106.5 no
C34 C33 H331 108.5 no
C32 C33 H332 108.7 no
C34 C33 H332 109.4 no
H331 C33 H332 109.9 no
C33 C34 C35 109.4(4) yes
C33 C34 H341 108.1 no
C35 C34 H341 108.4 no
C33 C34 H342 110.6 no
C35 C34 H342 110.1 no
H341 C34 H342 110.0 no
C34 C35 C36 110.9(4) yes
C34 C35 H351 109.3 no
C36 C35 H351 110.6 no
C34 C35 H352 109.4 no
C36 C35 H352 108.9 no
H351 C35 H352 107.6 no
C35 C36 C31 112.1(4) yes
C35 C36 H361 109.5 no
C31 C36 H361 110.2 no
C35 C36 H362 107.5 no
C31 C36 H362 108.8 no
H361 C36 H362 108.7 no
P2 C37 C381 111.7(8) yes
P2 C37 C421 121.6(7) yes
C381 C37 C421 112.7(12) yes
P2 C37 H371 104.8 no
C381 C37 H371 111.7 no
C421 C37 H371 92.1 no
P2 C37 C38 117.3(8) yes
P2 C37 C42 115.9(6) yes
C38 C37 C42 109.8(10) yes
P2 C37 H371 104.8 no
C38 C37 H371 97.0 no
C42 C37 H371 110.1 no
C37 C38 C39 113.6(14) yes
C37 C38 H381 109.4 no
C39 C38 H381 108.3 no
C37 C38 H382 107.4 no
C39 C38 H382 108.0 no
H381 C38 H382 110.1 no
C38 C39 C40 111.6(14) yes
C38 C39 H391 107.9 no
C40 C39 H391 107.4 no
C38 C39 H392 109.7 no
C40 C39 H392 110.3 no
H391 C39 H392 109.8 no
C391 C40 C411 107.3(12) yes
C391 C40 H401 113.9 no
C411 C40 H401 106.3 no
C391 C40 H402 99.8 no
C411 C40 H402 120.2 no
H401 C40 H402 109.5 no
C39 C40 C41 111.6(10) yes
C39 C40 H401 107.2 no
C41 C40 H401 114.3 no
C39 C40 H402 115.3 no
C41 C40 H402 98.9 no
H401 C40 H402 109.5 no
C40 C41 C42 110.6(10) yes
C40 C41 H411 109.7 no
C42 C41 H411 109.4 no
C40 C41 H412 108.6 no
C42 C41 H412 108.8 no
H411 C41 H412 109.8 no
C41 C42 C37 115.3(9) yes
C41 C42 H421 108.7 no
C37 C42 H421 110.0 no
C41 C42 H422 107.1 no
C37 C42 H422 106.0 no
H421 C42 H422 109.6 no
O7 C43 C44 111.9(14) yes
O7 C43 H431 108.8 no
C44 C43 H431 109.5 no
O7 C43 H432 109.6 no
C44 C43 H432 107.5 no
H431 C43 H432 109.5 no
C43 C44 C45 100.4(18) yes
C43 C44 H441 112.7 no
C45 C44 H441 112.4 no
C43 C44 H442 111.3 no
C45 C44 H442 111.1 no
H441 C44 H442 108.8 no
C44 C45 C46 98.6(17) yes
C44 C45 H451 112.4 no
C46 C45 H451 112.2 no
C44 C45 H452 112.8 no
C46 C45 H452 111.4 no
H451 C45 H452 109.2 no
C45 C46 O7 112.1(18) yes
C45 C46 H461 108.9 no
O7 C46 H461 109.3 no
C45 C46 H462 108.8 no
O7 C46 H462 108.0 no
H461 C46 H462 109.6 no
O8 C47 C48 106.8(4) yes
O8 C47 H471 109.0 no
C48 C47 H471 109.7 no
O8 C47 H472 111.3 no
C48 C47 H472 110.8 no
H471 C47 H472 109.1 no
C47 C48 C49 104.2(5) yes
C47 C48 H481 111.7 no
C49 C48 H481 110.9 no
C47 C48 H482 110.0 no
C49 C48 H482 109.6 no
H481 C48 H482 110.3 no
C48 C49 C50 105.6(5) yes
C48 C49 H491 111.4 no
C50 C49 H491 110.4 no
C48 C49 H492 111.3 no
C50 C49 H492 109.2 no
H491 C49 H492 108.9 no
C49 C50 O8 105.8(4) yes
C49 C50 H501 109.9 no
O8 C50 H501 109.4 no
C49 C50 H502 110.8 no
O8 C50 H502 110.0 no
H501 C50 H502 110.9 no
O9 C51 C52 113.5(11) yes
O9 C51 H511 108.9 no
C52 C51 H511 109.4 no
O9 C51 H512 106.7 no
C52 C51 H512 108.1 no
H511 C51 H512 110.1 no
C51 C52 C53 100.8(13) yes
C51 C52 H521 111.2 no
C53 C52 H521 112.9 no
C51 C52 H522 111.2 no
C53 C52 H522 111.1 no
H521 C52 H522 109.3 no
C52 C53 C54 98.5(14) yes
C52 C53 H531 109.3 no
C54 C53 H531 111.2 no
C52 C53 H532 112.3 no
C54 C53 H532 116.1 no
H531 C53 H532 109.0 no
C53 C54 O9 115.2(14) yes
C53 C54 H541 106.1 no
O9 C54 H541 103.9 no
C53 C54 H542 112.0 no
O9 C54 H542 109.4 no
H541 C54 H542 109.9 no
O10 C55 C56 106.6(5) yes
O10 C55 H551 110.5 no
C56 C55 H551 109.3 no
O10 C55 H552 110.2 no
C56 C55 H552 111.2 no
H551 C55 H552 109.0 no
C55 C56 C57 105.9(5) yes
C55 C56 H561 111.3 no
C57 C56 H561 110.0 no
C55 C56 H562 110.3 no
C57 C56 H562 109.9 no
H561 C56 H562 109.4 no
C56 C57 C58 103.9(5) yes
C56 C57 H571 111.4 no
C58 C57 H571 112.7 no
C56 C57 H572 110.6 no
C58 C57 H572 109.6 no
H571 C57 H572 108.7 no
C57 C58 O10 107.0(5) yes
C57 C58 H581 110.6 no
O10 C58 H581 108.5 no
C57 C58 H582 110.1 no
O10 C58 H582 109.9 no
H581 C58 H582 110.6 no
P1 C131 C141 118.5(8) yes
P1 C131 C181 117.9(8) yes
C141 C131 C181 114.4(12) yes
P1 C131 H1311 100.3 no
C141 C131 H1311 100.1 no
C181 C131 H1311 100.2 no
C131 C141 C151 114.0(12) yes
C131 C141 H1411 107.6 no
C151 C141 H1411 107.4 no
C131 C141 H1412 108.4 no
C151 C141 H1412 109.7 no
H1411 C141 H1412 109.8 no
C141 C151 C161 112.7(13) yes
C141 C151 H1511 107.8 no
C161 C151 H1511 108.1 no
C141 C151 H1512 109.3 no
C161 C151 H1512 109.6 no
H1511 C151 H1512 109.2 no
C151 C161 C171 115.1(12) yes
C151 C161 H1611 107.5 no
C171 C161 H1611 108.2 no
C151 C161 H1612 109.3 no
C171 C161 H1612 107.0 no
H1611 C161 H1612 109.6 no
C161 C171 C181 114.2(12) yes
C161 C171 H1711 107.0 no
C181 C171 H1711 107.3 no
C161 C171 H1712 108.7 no
C181 C171 H1712 110.3 no
H1711 C171 H1712 109.2 no
C171 C181 C131 116.5(10) yes
C171 C181 H1811 107.1 no
C131 C181 H1811 107.7 no
C171 C181 H1812 107.2 no
C131 C181 H1812 108.0 no
H1811 C181 H1812 110.3 no
C37 C381 C391 113.6(14) yes
C37 C381 H3811 107.6 no
C391 C381 H3811 108.2 no
C37 C381 H3812 108.4 no
C391 C381 H3812 108.5 no
H3811 C381 H3812 110.5 no
C381 C391 C40 111.4(14) yes
C381 C391 H3911 110.2 no
C40 C391 H3911 110.8 no
C381 C391 H3912 107.1 no
C40 C391 H3912 108.0 no
H3911 C391 H3912 109.3 no
C40 C411 C421 110.9(13) yes
C40 C411 H4111 111.0 no
C421 C411 H4111 107.7 no
C40 C411 H4112 108.9 no
C421 C411 H4112 109.3 no
H4111 C411 H4112 108.9 no
C411 C421 C37 111.5(13) yes
C411 C421 H4211 112.1 no
C37 C421 H4211 113.0 no
C411 C421 H4212 105.6 no
C37 C421 H4212 104.8 no
H4211 C421 H4212 109.4 no
O7 C431 C441 100.2(12) yes
O7 C431 H4311 110.9 no
C441 C431 H4311 112.2 no
O7 C431 H4312 112.4 no
C441 C431 H4312 111.5 no
H4311 C431 H4312 109.4 no
C431 C441 C451 105.9(16) yes
C431 C441 H4411 109.6 no
C451 C441 H4411 110.0 no
C431 C441 H4412 110.8 no
C451 C441 H4412 111.1 no
H4411 C441 H4412 109.4 no
C441 C451 C461 108.2(15) yes
C441 C451 H4511 109.3 no
C461 C451 H4511 109.8 no
C441 C451 H4512 109.5 no
C461 C451 H4512 110.1 no
H4511 C451 H4512 109.9 no
C451 C461 O7 101.3(14) yes
C451 C461 H4611 110.9 no
O7 C461 H4611 110.6 no
C451 C461 H4612 111.9 no
O7 C461 H4612 112.5 no
H4611 C461 H4612 109.4 no
O9 C511 C521 98.0(10) yes
O9 C511 H5111 114.3 no
C521 C511 H5111 113.2 no
O9 C511 H5112 109.2 no
C521 C511 H5112 111.4 no
H5111 C511 H5112 110.2 no
C511 C521 C531 104.7(13) yes
C511 C521 H5211 110.3 no
C531 C521 H5211 111.5 no
C511 C521 H5212 111.5 no
C531 C521 H5212 108.5 no
H5211 C521 H5212 110.2 no
C521 C531 C541 106.3(13) yes
C521 C531 H5311 111.4 no
C541 C531 H5311 110.9 no
C521 C531 H5312 109.7 no
C541 C531 H5312 109.0 no
H5311 C531 H5312 109.4 no
C531 C541 O9 100.2(12) yes
C531 C541 H5411 108.4 no
O9 C541 H5411 110.5 no
C531 C541 H5412 113.0 no
O9 C541 H5412 114.3 no
H5411 C541 H5412 109.9 no

loop_
_geom_bond_atom_site_label_1
_geom_bond_atom_site_label_2
_geom_bond_distance
_geom_bond_publ_flag
Co1 P1 2.2096(13) yes
Co1 C1 1.727(5) yes
Co1 C2 1.740(5) yes
Co1 C3 1.744(6) yes
Co2 P2 2.2099(14) yes
Co2 C4 1.742(5) yes
Co2 C5 1.740(5) yes
Co2 C6 1.757(6) yes
K1 O4 2.773(4) yes
K1 O8 2.673(4) yes
K1 O7 2.707(5) yes
K1 C1 3.191(5) yes
K1 C3 3.408(5) yes
K1 C2 3.494(6) yes
K2 O10 2.672(4) yes
K2 O9 2.707(5) yes
K2 O1 2.769(4) yes
K2 C4 3.178(5) yes
K2 C6 3.407(5) yes
K2 C5 3.497(7) yes
P1 C7 1.868(4) yes
P1 C19 1.859(4) yes
P1 C131 1.872(12) yes
P1 C7 1.868(4) yes
P1 C13 1.907(11) yes
P1 C19 1.859(4) yes
P2 C25 1.878(4) yes
P2 C31 1.871(4) yes
P2 C37 1.882(5) yes
O1 C1 1.174(6) yes
O2 C2 1.151(7) yes
O3 C3 1.171(7) yes
O4 C4 1.162(6) yes
O5 C5 1.163(7) yes
O6 C6 1.156(7) yes
O7 C43 1.449(9) yes
O7 C46 1.439(9) yes
O7 C431 1.441(9) yes
O7 C461 1.443(9) yes
O8 C47 1.446(6) yes
O8 C50 1.427(6) yes
O9 C51 1.4400(10) yes
O9 C54 1.4400(10) yes
O9 C511 1.4399(10) yes
O9 C541 1.4400(10) yes
O10 C55 1.440(6) yes
O10 C58 1.432(6) yes
C7 C8 1.528(6) yes
C7 C12 1.536(6) yes
C7 H71 0.973 no
C8 C9 1.550(8) yes
C8 H81 0.959 no
C8 H82 0.965 no
C9 C10 1.525(8) yes
C9 H91 0.968 no
C9 H92 0.971 no
C10 C11 1.513(8) yes
C10 H101 0.979 no
C10 H102 0.977 no
C11 C12 1.512(7) yes
C11 H111 0.963 no
C11 H112 0.970 no
C12 H121 0.969 no
C12 H122 0.966 no
C13 C14 1.532(8) yes
C13 C18 1.542(8) yes
C13 H131 0.980 no
C14 C15 1.541(8) yes
C14 H141 0.982 no
C14 H142 0.974 no
C15 C16 1.532(8) yes
C15 H151 0.969 no
C15 H152 0.959 no
C16 C17 1.538(8) yes
C16 H161 0.976 no
C16 H162 0.971 no
C17 C18 1.542(8) yes
C17 H171 0.973 no
C17 H172 0.970 no
C18 H181 0.970 no
C18 H182 0.971 no
C19 C20 1.539(6) yes
C19 C24 1.550(5) yes
C19 H191 0.977 no
C20 C21 1.516(6) yes
C20 H201 0.967 no
C20 H202 0.982 no
C21 C22 1.521(7) yes
C21 H211 0.965 no
C21 H212 0.979 no
C22 C23 1.521(7) yes
C22 H221 0.972 no
C22 H222 0.983 no
C23 C24 1.538(6) yes
C23 H231 0.966 no
C23 H232 0.968 no
C24 H241 0.970 no
C24 H242 0.973 no
C25 C26 1.533(6) yes
C25 C30 1.548(6) yes
C25 H251 0.978 no
C26 C27 1.507(7) yes
C26 H261 0.960 no
C26 H262 0.964 no
C27 C28 1.515(8) yes
C27 H271 0.964 no
C27 H272 0.962 no
C28 C29 1.518(8) yes
C28 H281 0.976 no
C28 H282 0.964 no
C29 C30 1.547(6) yes
C29 H291 0.968 no
C29 H292 0.977 no
C30 H301 0.967 no
C30 H302 0.965 no
C31 C32 1.537(6) yes
C31 C36 1.505(6) yes
C31 H311 0.982 no
C32 C33 1.509(7) yes
C32 H321 0.970 no
C32 H322 0.965 no
C33 C34 1.521(7) yes
C33 H331 0.979 no
C33 H332 0.972 no
C34 C35 1.540(7) yes
C34 H341 0.962 no
C34 H342 0.962 no
C35 C36 1.532(7) yes
C35 H351 0.968 no
C35 H352 0.967 no
C36 H361 0.964 no
C36 H362 0.975 no
C37 C381 1.511(9) yes
C37 C421 1.495(9) yes
C37 H371 0.981 no
C37 C38 1.501(9) yes
C37 C42 1.499(8) yes
C37 H371 0.981 no
C38 C39 1.509(9) yes
C38 H381 0.979 no
C38 H382 0.969 no
C39 C40 1.505(9) yes
C39 H391 0.980 no
C39 H392 0.977 no
C40 C391 1.519(9) yes
C40 C411 1.521(9) yes
C40 H401 0.973 no
C40 H402 0.971 no
C40 C41 1.497(9) yes
C40 H401 0.973 no
C40 H402 0.971 no
C41 C42 1.512(9) yes
C41 H411 0.975 no
C41 H412 0.979 no
C42 H421 0.975 no
C42 H422 0.980 no
C43 C44 1.516(9) yes
C43 H431 0.973 no
C43 H432 0.968 no
C44 C45 1.505(9) yes
C44 H441 0.972 no
C44 H442 0.966 no
C45 C46 1.503(9) yes
C45 H451 0.974 no
C45 H452 0.973 no
C46 H461 0.973 no
C46 H462 0.973 no
C47 C48 1.508(6) yes
C47 H471 0.972 no
C47 H472 0.970 no
C48 C49 1.499(7) yes
C48 H481 0.963 no
C48 H482 0.963 no
C49 C50 1.501(7) yes
C49 H491 0.976 no
C49 H492 0.981 no
C50 H501 0.974 no
C50 H502 0.976 no
C51 C52 1.506(9) yes
C51 H511 0.971 no
C51 H512 0.977 no
C52 C53 1.502(9) yes
C52 H521 0.977 no
C52 H522 0.969 no
C53 C54 1.508(9) yes
C53 H531 0.971 no
C53 H532 0.971 no
C54 H541 0.970 no
C54 H542 0.976 no
C55 C56 1.506(6) yes
C55 H551 0.972 no
C55 H552 0.978 no
C56 C57 1.513(7) yes
C56 H561 0.965 no
C56 H562 0.975 no
C57 C58 1.502(7) yes
C57 H571 0.976 no
C57 H572 0.971 no
C58 H581 0.967 no
C58 H582 0.968 no
C131 C141 1.467(9) yes
C131 C181 1.471(8) yes
C131 H1311 0.985 no
C141 C151 1.477(9) yes
C141 H1411 0.970 no
C141 H1412 0.973 no
C151 C161 1.473(9) yes
C151 H1511 0.978 no
C151 H1512 0.972 no
C161 C171 1.466(9) yes
C161 H1611 0.973 no
C161 H1612 0.975 no
C171 C181 1.482(9) yes
C171 H1711 0.968 no
C171 H1712 0.975 no
C181 H1811 0.970 no
C181 H1812 0.973 no
C381 C391 1.521(9) yes
C381 H3811 0.967 no
C381 H3812 0.971 no
C391 H3911 0.970 no
C391 H3912 0.971 no
C411 C421 1.514(9) yes
C411 H4111 0.962 no
C411 H4112 0.973 no
C421 H4211 0.974 no
C421 H4212 0.972 no
C431 C441 1.510(9) yes
C431 H4311 0.966 no
C431 H4312 0.971 no
C441 C451 1.511(9) yes
C441 H4411 0.974 no
C441 H4412 0.971 no
C451 C461 1.505(9) yes
C451 H4511 0.971 no
C451 H4512 0.971 no
C461 H4611 0.975 no
C461 H4612 0.971 no
C511 C521 1.505(9) yes
C511 H5111 0.978 no
C511 H5112 0.973 no
C521 C531 1.508(9) yes
C521 H5211 0.976 no
C521 H5212 0.973 no
C531 C541 1.509(9) yes
C531 H5311 0.973 no
C531 H5312 0.977 no
C541 H5411 0.976 no
C541 H5412 0.972 no
